data_4305214
loop_
_publ_author_name
'Sovan Roy'
'Ashis K. Patra'
'Shanta Dhar'
'Akhil R. Chakravarty'

_publ_contact_author_address
;Department of Inorganic and Physical Chemistry 

Indian Institute of Science

Bangalore 560 012. INDIA

;
_publ_contact_author_email arc@ipc.iisc.ernet.in
_publ_contact_author_fax 91-080-23600683
_publ_contact_author_name 'Prof. A. R. Chakravarty'
_publ_contact_author_phone 91-080-22932533
_publ_section_title
;
Photosensitizer in a Molecular Bowl and its Effect on the DNA-Binding and
-Cleavage Activity of 3d-Metal Scorpionates
;
_journal_name_full 'Inorganic Chemistry'
_journal_page_first 5625
_journal_page_last 5633
_journal_paper_doi 10.1021/ic702508r
_journal_volume 47
_journal_year 2008
_chemical_formula_moiety 'C41 H34 B Cl N10 O6 Zn'
_chemical_formula_sum 'C41 H34 B Cl N10 O6 Zn'
_chemical_formula_weight 874.41
_chemical_name_systematic
;

 ?

;
_space_group_IT_number 9
_symmetry_cell_setting monoclinic
_symmetry_space_group_name_Hall 'C -2yc'
_symmetry_space_group_name_H-M 'C 1 c 1'
_atom_sites_solution_hydrogens geom
_atom_sites_solution_primary direct
_atom_sites_solution_secondary difmap
_audit_creation_method SHELXL-97
_cell_angle_alpha 90.00
_cell_angle_beta 101.029(6)
_cell_angle_gamma 90.00
_cell_formula_units_Z 4
_cell_length_a 22.148(7)
_cell_length_b 13.415(4)
_cell_length_c 14.454(5)
_cell_measurement_temperature 293(2)
_cell_volume 4215(2)
_computing_cell_refinement 'Bruker Smart'
_computing_data_collection 'Bruker Smart'
_computing_data_reduction 'Bruker Saint'
_computing_molecular_graphics 'Ortep-3 for Windows (Farrugia, 1997)'
_computing_publication_material 'WinGX publication routines (Farrugia, 1999)'
_computing_structure_refinement 'SHELXL-97 (Sheldrick, 1997)'
_computing_structure_solution 'SHELXS-97 (Sheldrick, 1997)'
_diffrn_ambient_temperature 293(2)
_diffrn_measured_fraction_theta_full 0.996
_diffrn_measured_fraction_theta_max 0.996
_diffrn_measurement_device_type 'Bruker Smart CCD Area Detector'
_diffrn_measurement_method 'omega scans'
_diffrn_radiation_monochromator graphite
_diffrn_radiation_source 'fine-focus sealed tube'
_diffrn_radiation_type MoK\a
_diffrn_radiation_wavelength 0.71073
_diffrn_reflns_av_R_equivalents 0.0390
_diffrn_reflns_av_sigmaI/netI 0.0796
_diffrn_reflns_limit_h_max 27
_diffrn_reflns_limit_h_min -27
_diffrn_reflns_limit_k_max 13
_diffrn_reflns_limit_k_min -16
_diffrn_reflns_limit_l_max 17
_diffrn_reflns_limit_l_min -17
_diffrn_reflns_number 15095
_diffrn_reflns_theta_full 26.00
_diffrn_reflns_theta_max 26.00
_diffrn_reflns_theta_min 1.78
_exptl_absorpt_coefficient_mu 0.705
_exptl_absorpt_correction_T_max 0.9078
_exptl_absorpt_correction_T_min 0.8435
_exptl_absorpt_correction_type empirical
_exptl_absorpt_process_details SADABS(Sheldrick,1997)
_exptl_crystal_density_diffrn 1.378
_exptl_crystal_density_method 'not measured'
_exptl_crystal_F_000 1800
_exptl_crystal_size_max 0.25
_exptl_crystal_size_mid 0.20
_exptl_crystal_size_min 0.14
_refine_diff_density_max 0.782
_refine_diff_density_min -0.322
_refine_diff_density_rms 0.089
_refine_ls_abs_structure_details 'Flack H D (1983), Acta Cryst. A39, 876-881'
_refine_ls_abs_structure_Flack 0.033(16)
_refine_ls_extinction_method none
_refine_ls_goodness_of_fit_ref 1.078
_refine_ls_hydrogen_treatment constr
_refine_ls_matrix_type full
_refine_ls_number_parameters 541
_refine_ls_number_reflns 7961
_refine_ls_number_restraints 2
_refine_ls_restrained_S_all 1.078
_refine_ls_R_factor_all 0.0934
_refine_ls_R_factor_gt 0.0716
_refine_ls_shift/su_max 0.000
_refine_ls_shift/su_mean 0.000
_refine_ls_structure_factor_coef Fsqd
_refine_ls_weighting_details 'calc w=1/[\s^2^(Fo^2^)+(0.0868P)^2^+0.0000P] where P=(Fo^2^+2Fc^2^)/3'
_refine_ls_weighting_scheme calc
_refine_ls_wR_factor_gt 0.1577
_refine_ls_wR_factor_ref 0.1692
_reflns_number_gt 6253
_reflns_number_total 7961
_reflns_threshold_expression >2sigma(I)
_cod_data_source_file ic702508r-file008.cif
_cod_data_source_block Zn_TpPh_Dpq
_cod_depositor_comments
;
The following automatic conversions were performed:
'_symmetry_cell_setting' value 'Monoclinic' changed to 'monoclinic'
according to '/home/saulius/struct/CIF-dictionaries/cif_core.dic'
dictionary named 'cif_core.dic' version 2.4.1 from 2010-06-29.

Automatic conversion script
Id: cif_fix_enum 1527 2010-12-29 10:47:43Z saulius 
;
_cod_original_sg_symbol_H-M 'C c'
_cod_database_code 4305214

loop_
_symmetry_equiv_pos_as_xyz
'x, y, z'
'x, -y, z+1/2'
'x+1/2, y+1/2, z'
'x+1/2, -y+1/2, z+1/2'

loop_
_atom_site_label
_atom_site_type_symbol
_atom_site_fract_x
_atom_site_fract_y
_atom_site_fract_z
_atom_site_U_iso_or_equiv
_atom_site_adp_type
_atom_site_occupancy
_atom_site_symmetry_multiplicity
_atom_site_calc_flag
_atom_site_refinement_flags
_atom_site_disorder_assembly
_atom_site_disorder_group
Zn1 Zn 0.37825(3) 0.14150(4) 0.01806(4) 0.03744(19) Uani 1 1 d . . .
Cl1 Cl 0.58179(8) 0.36361(15) 0.94968(14) 0.0655(5) Uani 1 1 d . . .
C1 C 0.4013(3) 0.1764(5) -0.1870(4) 0.0444(15) Uani 1 1 d . . .
C2 C 0.3581(3) 0.2597(5) -0.2112(4) 0.0459(15) Uani 1 1 d . . .
C3 C 0.2949(3) 0.2438(6) -0.2191(5) 0.057(2) Uani 1 1 d . . .
H3 H 0.2808 0.1810 -0.2063 0.068 Uiso 1 1 calc R . .
C4 C 0.2529(4) 0.3201(7) -0.2457(5) 0.072(2) Uani 1 1 d . . .
H4 H 0.2110 0.3083 -0.2513 0.087 Uiso 1 1 calc R . .
C5 C 0.2742(5) 0.4151(7) -0.2641(6) 0.078(3) Uani 1 1 d . . .
H5 H 0.2467 0.4673 -0.2810 0.094 Uiso 1 1 calc R . .
C6 C 0.3358(6) 0.4299(6) -0.2570(6) 0.089(3) Uani 1 1 d . . .
H6 H 0.3502 0.4928 -0.2690 0.107 Uiso 1 1 calc R . .
C7 C 0.3777(4) 0.3525(6) -0.2320(5) 0.064(2) Uani 1 1 d . . .
H7 H 0.4194 0.3639 -0.2294 0.076 Uiso 1 1 calc R . .
C8 C 0.4447(3) 0.1403(6) -0.2367(5) 0.0558(18) Uani 1 1 d . . .
H8 H 0.4544 0.1656 -0.2920 0.067 Uiso 1 1 calc R . .
C9 C 0.4700(3) 0.0593(6) -0.1860(5) 0.0515(17) Uani 1 1 d . . .
H9 H 0.5006 0.0190 -0.2020 0.062 Uiso 1 1 calc R . .
C10 C 0.3260(3) -0.0734(4) 0.0739(4) 0.0393(14) Uani 1 1 d . . .
C11 C 0.2857(3) -0.0386(4) 0.1373(4) 0.0427(14) Uani 1 1 d . . .
C12 C 0.3088(3) 0.0253(5) 0.2111(5) 0.0536(18) Uani 1 1 d . . .
H12 H 0.3492 0.0477 0.2189 0.064 Uiso 1 1 calc R . .
C13 C 0.2717(4) 0.0560(7) 0.2736(6) 0.075(2) Uani 1 1 d . . .
H13 H 0.2874 0.0979 0.3237 0.090 Uiso 1 1 calc R . .
C14 C 0.2119(4) 0.0238(8) 0.2602(7) 0.083(3) Uani 1 1 d . . .
H14 H 0.1866 0.0441 0.3012 0.099 Uiso 1 1 calc R . .
C15 C 0.1897(3) -0.0377(7) 0.1872(6) 0.074(2) Uani 1 1 d . . .
H15 H 0.1487 -0.0575 0.1778 0.089 Uiso 1 1 calc R . .
C16 C 0.2257(3) -0.0712(6) 0.1272(5) 0.0586(18) Uani 1 1 d . . .
H16 H 0.2099 -0.1160 0.0796 0.070 Uiso 1 1 calc R . .
C17 C 0.3358(3) -0.1726(5) 0.0463(5) 0.0500(16) Uani 1 1 d . . .
H17 H 0.3145 -0.2297 0.0575 0.060 Uiso 1 1 calc R . .
C18 C 0.3833(4) -0.1654(5) 0.0000(5) 0.055(2) Uani 1 1 d . . .
H18 H 0.4006 -0.2183 -0.0274 0.066 Uiso 1 1 calc R . .
C19 C 0.5104(3) 0.1466(4) 0.1679(4) 0.0421(14) Uani 1 1 d . . .
C20 C 0.4966(3) 0.2335(4) 0.2240(4) 0.0420(14) Uani 1 1 d . . .
C21 C 0.4411(4) 0.2434(5) 0.2509(5) 0.0528(18) Uani 1 1 d . . .
H21 H 0.4111 0.1946 0.2350 0.063 Uiso 1 1 calc R . .
C22 C 0.4294(4) 0.3261(7) 0.3020(6) 0.073(2) Uani 1 1 d . . .
H22 H 0.3918 0.3326 0.3212 0.087 Uiso 1 1 calc R . .
C23 C 0.4736(5) 0.3986(7) 0.3240(6) 0.078(3) Uani 1 1 d . . .
H23 H 0.4661 0.4543 0.3584 0.094 Uiso 1 1 calc R . .
C24 C 0.5287(4) 0.3889(7) 0.2956(6) 0.081(3) Uani 1 1 d . . .
H24 H 0.5582 0.4388 0.3100 0.097 Uiso 1 1 calc R . .
C25 C 0.5410(3) 0.3078(6) 0.2468(5) 0.0606(19) Uani 1 1 d . . .
H25 H 0.5788 0.3016 0.2285 0.073 Uiso 1 1 calc R . .
C26 C 0.5628(3) 0.0900(5) 0.1784(5) 0.0504(16) Uani 1 1 d . . .
H26 H 0.5984 0.0980 0.2239 0.060 Uiso 1 1 calc R . .
C27 C 0.5527(3) 0.0203(5) 0.1098(5) 0.0542(17) Uani 1 1 d . . .
H27 H 0.5805 -0.0284 0.0989 0.065 Uiso 1 1 calc R . .
C28 C 0.2345(3) 0.1253(5) -0.0198(5) 0.0518(17) Uani 1 1 d . . .
H28 H 0.2400 0.0565 -0.0189 0.062 Uiso 1 1 calc R . .
C29 C 0.1755(3) 0.1628(5) -0.0395(6) 0.0585(19) Uani 1 1 d . . .
H29 H 0.1421 0.1198 -0.0536 0.070 Uiso 1 1 calc R . .
C30 C 0.1666(3) 0.2626(6) -0.0382(5) 0.0617(19) Uani 1 1 d . . .
H30 H 0.1268 0.2876 -0.0476 0.074 Uiso 1 1 calc R . .
C31 C 0.2157(3) 0.3277(5) -0.0230(5) 0.0438(14) Uani 1 1 d . . .
C32 C 0.2108(3) 0.4368(5) -0.0264(5) 0.0496(16) Uani 1 1 d . . .
C33 C 0.1514(4) 0.5731(6) -0.0486(7) 0.081(3) Uani 1 1 d . . .
H33 H 0.1132 0.6042 -0.0619 0.097 Uiso 1 1 calc R . .
C34 C 0.2031(5) 0.6308(6) -0.0328(8) 0.084(3) Uani 1 1 d . . .
H34 H 0.1983 0.6997 -0.0346 0.101 Uiso 1 1 calc R . .
C35 C 0.2640(3) 0.4941(5) -0.0105(5) 0.0459(15) Uani 1 1 d . . .
C36 C 0.3234(3) 0.4501(5) 0.0090(5) 0.0417(16) Uani 1 1 d . . .
C37 C 0.3779(4) 0.5041(4) 0.0238(7) 0.0571(17) Uani 1 1 d . . .
H37 H 0.3767 0.5734 0.0249 0.069 Uiso 1 1 calc R . .
C38 C 0.4327(4) 0.4568(6) 0.0366(5) 0.054(2) Uani 1 1 d . . .
H38 H 0.4690 0.4933 0.0453 0.065 Uiso 1 1 calc R . .
C39 C 0.4345(3) 0.3542(5) 0.0367(5) 0.0478(19) Uani 1 1 d . . .
H39 H 0.4725 0.3226 0.0435 0.057 Uiso 1 1 calc R . .
C40 C 0.3301(3) 0.3452(5) 0.0131(5) 0.0368(15) Uani 1 1 d . . .
C41 C 0.2753(3) 0.2852(4) -0.0020(4) 0.0371(13) Uani 1 1 d . . .
N1 N 0.4017(2) 0.1189(4) -0.1096(4) 0.0451(12) Uani 1 1 d . . .
N2 N 0.4443(2) 0.0463(4) -0.1099(4) 0.0461(13) Uani 1 1 d . . .
N3 N 0.3660(2) -0.0125(4) 0.0443(4) 0.0409(12) Uani 1 1 d . . .
N4 N 0.4018(2) -0.0687(4) -0.0001(4) 0.0430(12) Uani 1 1 d . . .
N5 N 0.4686(2) 0.1125(4) 0.0943(4) 0.0418(12) Uani 1 1 d . . .
N6 N 0.4949(2) 0.0337(4) 0.0596(4) 0.0425(12) Uani 1 1 d . . .
N7 N 0.2845(2) 0.1844(4) -0.0019(3) 0.0401(11) Uani 1 1 d . . .
N8 N 0.3846(2) 0.2991(3) 0.0276(4) 0.0367(11) Uani 1 1 d . . .
N9 N 0.1534(3) 0.4758(5) -0.0458(5) 0.0674(18) Uani 1 1 d . . .
N10 N 0.2593(3) 0.5945(4) -0.0152(5) 0.0672(18) Uani 1 1 d . . .
O1 O 0.5304(3) 0.3549(7) 0.8782(6) 0.126(3) Uani 1 1 d . . .
O2 O 0.6360(3) 0.3658(7) 0.9138(5) 0.120(3) Uani 1 1 d . . .
O3 O 0.5892(4) 0.2899(6) 1.0170(6) 0.133(3) Uani 1 1 d . . .
O4 O 0.5738(3) 0.4533(5) 0.9953(6) 0.114(2) Uani 1 1 d . . .
B1 B 0.4611(3) -0.0255(6) -0.0276(5) 0.0484(18) Uani 1 1 d . . .
H1 H 0.4872 -0.0794 -0.0434 0.058 Uiso 1 1 calc R . .
O1W O 0.0361(2) 0.2155(4) 0.0876(4) 0.0753(15) Uani 1 1 d . . .
O2W O 0.1478(3) 0.2974(5) 0.2033(4) 0.107(2) Uani 1 1 d . . .

loop_
_atom_site_aniso_label
_atom_site_aniso_U_11
_atom_site_aniso_U_22
_atom_site_aniso_U_33
_atom_site_aniso_U_23
_atom_site_aniso_U_13
_atom_site_aniso_U_12
Zn1 0.0407(3) 0.0344(3) 0.0392(3) -0.0020(4) 0.0128(2) 0.0051(4)
Cl1 0.0517(10) 0.0695(13) 0.0788(13) 0.0171(11) 0.0215(9) 0.0084(9)
C1 0.052(4) 0.048(4) 0.033(3) -0.001(3) 0.008(3) -0.014(3)
C2 0.059(4) 0.045(4) 0.034(3) -0.001(3) 0.008(3) -0.007(3)
C3 0.062(5) 0.059(5) 0.048(4) -0.008(4) 0.008(3) -0.012(4)
C4 0.074(6) 0.089(6) 0.051(4) -0.005(4) 0.004(4) 0.021(5)
C5 0.103(8) 0.066(6) 0.062(5) 0.011(5) 0.006(5) 0.006(5)
C6 0.133(9) 0.050(5) 0.077(6) 0.022(4) 0.000(6) -0.014(6)
C7 0.072(5) 0.062(5) 0.058(4) -0.001(4) 0.014(4) -0.005(4)
C8 0.048(4) 0.078(5) 0.047(4) -0.005(4) 0.024(3) -0.008(4)
C9 0.042(4) 0.063(5) 0.055(4) -0.017(4) 0.023(3) -0.002(3)
C10 0.043(3) 0.035(3) 0.036(3) 0.000(3) 0.000(3) -0.003(3)
C11 0.047(3) 0.042(3) 0.040(3) 0.006(3) 0.012(3) 0.005(3)
C12 0.051(4) 0.046(4) 0.062(5) 0.000(3) 0.006(3) 0.005(3)
C13 0.083(6) 0.087(6) 0.056(5) -0.012(4) 0.014(4) 0.015(5)
C14 0.070(6) 0.107(7) 0.082(6) 0.034(6) 0.041(5) 0.036(5)
C15 0.043(4) 0.110(7) 0.071(5) 0.007(5) 0.018(4) -0.004(4)
C16 0.050(4) 0.061(5) 0.064(4) 0.012(4) 0.009(3) -0.007(3)
C17 0.060(4) 0.040(4) 0.051(4) 0.005(3) 0.012(3) -0.007(3)
C18 0.073(5) 0.031(3) 0.059(5) -0.001(3) 0.007(4) 0.010(4)
C19 0.042(3) 0.039(3) 0.048(3) 0.005(3) 0.016(3) -0.004(3)
C20 0.046(4) 0.039(3) 0.040(3) -0.002(3) 0.004(3) -0.004(3)
C21 0.075(5) 0.046(4) 0.042(4) -0.004(3) 0.022(3) -0.007(4)
C22 0.091(6) 0.074(6) 0.062(5) 0.000(4) 0.038(4) 0.009(5)
C23 0.122(8) 0.060(5) 0.052(5) -0.012(4) 0.016(5) -0.007(6)
C24 0.082(6) 0.063(6) 0.087(6) -0.029(5) -0.011(5) -0.005(5)
C25 0.058(4) 0.053(4) 0.065(5) -0.006(4) -0.004(4) 0.004(4)
C26 0.040(4) 0.050(4) 0.058(4) -0.007(3) 0.004(3) -0.006(3)
C27 0.042(4) 0.053(4) 0.069(5) 0.009(4) 0.016(3) 0.002(3)
C28 0.061(4) 0.038(4) 0.055(4) 0.003(3) 0.006(3) -0.011(3)
C29 0.034(3) 0.049(4) 0.091(5) 0.011(4) 0.007(3) -0.016(3)
C30 0.045(4) 0.071(5) 0.070(5) 0.012(4) 0.014(3) 0.009(4)
C31 0.037(3) 0.043(3) 0.053(4) -0.001(3) 0.014(3) 0.003(3)
C32 0.052(4) 0.043(4) 0.059(4) 0.002(3) 0.024(3) 0.018(3)
C33 0.053(5) 0.053(5) 0.135(9) 0.010(5) 0.015(5) 0.028(4)
C34 0.086(7) 0.044(5) 0.125(8) 0.012(5) 0.027(6) 0.024(5)
C35 0.051(4) 0.033(3) 0.057(4) -0.003(3) 0.018(3) -0.001(3)
C36 0.040(4) 0.040(4) 0.048(4) -0.002(3) 0.016(3) -0.004(3)
C37 0.070(4) 0.032(3) 0.070(4) 0.006(4) 0.014(3) 0.015(5)
C38 0.061(5) 0.042(4) 0.061(5) 0.005(4) 0.015(4) -0.015(4)
C39 0.038(4) 0.055(5) 0.050(4) -0.001(3) 0.005(3) -0.004(3)
C40 0.044(4) 0.036(4) 0.033(3) -0.006(3) 0.015(3) -0.002(3)
C41 0.047(3) 0.031(3) 0.039(3) -0.008(3) 0.020(3) 0.001(3)
N1 0.054(3) 0.040(3) 0.044(3) -0.004(2) 0.017(2) -0.003(2)
N2 0.045(3) 0.052(3) 0.046(3) -0.007(3) 0.019(2) 0.004(2)
N3 0.044(3) 0.036(3) 0.046(3) -0.001(2) 0.017(2) 0.003(2)
N4 0.043(3) 0.039(3) 0.050(3) -0.004(2) 0.015(2) 0.003(2)
N5 0.038(3) 0.039(3) 0.050(3) -0.005(2) 0.013(2) 0.007(2)
N6 0.040(3) 0.042(3) 0.049(3) 0.002(2) 0.017(2) 0.010(2)
N7 0.042(3) 0.036(3) 0.043(3) 0.000(2) 0.010(2) 0.000(2)
N8 0.035(3) 0.037(3) 0.040(3) 0.006(3) 0.013(2) 0.001(3)
N9 0.046(3) 0.052(4) 0.109(5) 0.006(3) 0.028(3) 0.012(3)
N10 0.074(4) 0.039(3) 0.086(5) 0.002(3) 0.009(4) 0.012(3)
O1 0.074(5) 0.178(9) 0.119(6) -0.034(5) 0.000(4) -0.014(4)
O2 0.075(4) 0.200(9) 0.092(5) 0.030(5) 0.035(4) -0.002(5)
O3 0.157(7) 0.107(6) 0.155(8) 0.060(5) 0.085(6) 0.048(5)
O4 0.105(5) 0.092(5) 0.147(7) -0.011(4) 0.033(5) 0.023(4)
B1 0.044(4) 0.048(4) 0.055(5) -0.010(4) 0.015(3) 0.013(3)
O1W 0.077(4) 0.081(4) 0.077(4) 0.019(3) 0.037(3) 0.023(3)
O2W 0.148(6) 0.107(5) 0.061(4) 0.021(3) 0.012(4) 0.064(5)

loop_
_atom_type_symbol
_atom_type_description
_atom_type_scat_dispersion_real
_atom_type_scat_dispersion_imag
_atom_type_scat_source
C C 0.0033 0.0016 'International Tables Vol C Tables 4.2.6.8 and 6.1.1.4'
H H 0.0000 0.0000 'International Tables Vol C Tables 4.2.6.8 and 6.1.1.4'
B B 0.0013 0.0007 'International Tables Vol C Tables 4.2.6.8 and 6.1.1.4'
N N 0.0061 0.0033 'International Tables Vol C Tables 4.2.6.8 and 6.1.1.4'
O O 0.0106 0.0060 'International Tables Vol C Tables 4.2.6.8 and 6.1.1.4'
Cl Cl 0.1484 0.1585 'International Tables Vol C Tables 4.2.6.8 and 6.1.1.4'
Zn Zn 0.2839 1.4301 'International Tables Vol C Tables 4.2.6.8 and 6.1.1.4'

loop_
_geom_angle_atom_site_label_1
_geom_angle_atom_site_label_2
_geom_angle_atom_site_label_3
_geom_angle
_geom_angle_site_symmetry_1
_geom_angle_site_symmetry_3
_geom_angle_publ_flag
N1 Zn1 N7 109.3(2) . . ?
N1 Zn1 N8 100.5(2) . . ?
N7 Zn1 N8 77.8(2) . . ?
N1 Zn1 N3 94.60(19) . . ?
N7 Zn1 N3 97.66(19) . . ?
N8 Zn1 N3 164.9(2) . . ?
N1 Zn1 N5 93.7(2) . . ?
N7 Zn1 N5 156.88(19) . . ?
N8 Zn1 N5 96.0(2) . . ?
N3 Zn1 N5 82.5(2) . . ?
O3 Cl1 O1 115.9(6) . . ?
O3 Cl1 O2 106.5(5) . . ?
O1 Cl1 O2 111.5(5) . . ?
O3 Cl1 O4 107.0(6) . . ?
O1 Cl1 O4 105.3(5) . . ?
O2 Cl1 O4 110.6(5) . . ?
N1 C1 C8 109.3(6) . . ?
N1 C1 C2 122.0(6) . . ?
C8 C1 C2 128.7(6) . . ?
C7 C2 C3 118.2(7) . . ?
C7 C2 C1 121.7(7) . . ?
C3 C2 C1 120.0(6) . . ?
C4 C3 C2 121.2(8) . . ?
C4 C3 H3 119.4 . . ?
C2 C3 H3 119.4 . . ?
C3 C4 C5 119.5(8) . . ?
C3 C4 H4 120.3 . . ?
C5 C4 H4 120.3 . . ?
C6 C5 C4 119.0(9) . . ?
C6 C5 H5 120.5 . . ?
C4 C5 H5 120.5 . . ?
C5 C6 C7 121.2(8) . . ?
C5 C6 H6 119.4 . . ?
C7 C6 H6 119.4 . . ?
C2 C7 C6 120.8(8) . . ?
C2 C7 H7 119.6 . . ?
C6 C7 H7 119.6 . . ?
C9 C8 C1 104.6(6) . . ?
C9 C8 H8 127.7 . . ?
C1 C8 H8 127.7 . . ?
N2 C9 C8 110.3(6) . . ?
N2 C9 H9 124.8 . . ?
C8 C9 H9 124.8 . . ?
N3 C10 C17 109.7(6) . . ?
N3 C10 C11 121.7(5) . . ?
C17 C10 C11 128.0(6) . . ?
C16 C11 C12 118.8(6) . . ?
C16 C11 C10 121.3(6) . . ?
C12 C11 C10 119.8(6) . . ?
C11 C12 C13 120.4(7) . . ?
C11 C12 H12 119.8 . . ?
C13 C12 H12 119.8 . . ?
C14 C13 C12 119.2(8) . . ?
C14 C13 H13 120.4 . . ?
C12 C13 H13 120.4 . . ?
C15 C14 C13 119.8(8) . . ?
C15 C14 H14 120.1 . . ?
C13 C14 H14 120.1 . . ?
C14 C15 C16 121.8(7) . . ?
C14 C15 H15 119.1 . . ?
C16 C15 H15 119.1 . . ?
C15 C16 C11 119.8(7) . . ?
C15 C16 H16 120.1 . . ?
C11 C16 H16 120.1 . . ?
C18 C17 C10 104.3(6) . . ?
C18 C17 H17 127.8 . . ?
C10 C17 H17 127.8 . . ?
C17 C18 N4 109.3(6) . . ?
C17 C18 H18 125.3 . . ?
N4 C18 H18 125.3 . . ?
N5 C19 C26 109.8(5) . . ?
N5 C19 C20 121.0(5) . . ?
C26 C19 C20 129.2(6) . . ?
C21 C20 C25 119.7(6) . . ?
C21 C20 C19 121.5(6) . . ?
C25 C20 C19 118.7(6) . . ?
C20 C21 C22 120.1(7) . . ?
C20 C21 H21 120.0 . . ?
C22 C21 H21 120.0 . . ?
C23 C22 C21 119.5(9) . . ?
C23 C22 H22 120.2 . . ?
C21 C22 H22 120.2 . . ?
C24 C23 C22 120.1(9) . . ?
C24 C23 H23 120.0 . . ?
C22 C23 H23 120.0 . . ?
C25 C24 C23 120.9(9) . . ?
C25 C24 H24 119.6 . . ?
C23 C24 H24 119.6 . . ?
C24 C25 C20 119.7(8) . . ?
C24 C25 H25 120.1 . . ?
C20 C25 H25 120.1 . . ?
C27 C26 C19 106.5(6) . . ?
C27 C26 H26 126.7 . . ?
C19 C26 H26 126.7 . . ?
C26 C27 N6 107.9(6) . . ?
C26 C27 H27 126.1 . . ?
N6 C27 H27 126.1 . . ?
N7 C28 C29 122.5(6) . . ?
N7 C28 H28 118.8 . . ?
C29 C28 H28 118.8 . . ?
C30 C29 C28 119.5(6) . . ?
C30 C29 H29 120.2 . . ?
C28 C29 H29 120.2 . . ?
C29 C30 C31 121.1(6) . . ?
C29 C30 H30 119.5 . . ?
C31 C30 H30 119.5 . . ?
C30 C31 C41 116.9(6) . . ?
C30 C31 C32 125.2(6) . . ?
C41 C31 C32 117.9(5) . . ?
N9 C32 C35 123.6(6) . . ?
N9 C32 C31 117.0(6) . . ?
C35 C32 C31 119.4(6) . . ?
N9 C33 C34 122.6(7) . . ?
N9 C33 H33 118.7 . . ?
C34 C33 H33 118.7 . . ?
N10 C34 C33 123.6(7) . . ?
N10 C34 H34 118.2 . . ?
C33 C34 H34 118.2 . . ?
N10 C35 C32 119.2(6) . . ?
N10 C35 C36 118.9(6) . . ?
C32 C35 C36 121.9(6) . . ?
C37 C36 C40 115.6(6) . . ?
C37 C36 C35 124.0(6) . . ?
C40 C36 C35 120.4(6) . . ?
C38 C37 C36 120.5(5) . . ?
C38 C37 H37 119.7 . . ?
C36 C37 H37 119.7 . . ?
C37 C38 C39 119.7(7) . . ?
C37 C38 H38 120.2 . . ?
C39 C38 H38 120.2 . . ?
N8 C39 C38 122.5(7) . . ?
N8 C39 H39 118.7 . . ?
C38 C39 H39 118.7 . . ?
N8 C40 C36 123.4(6) . . ?
N8 C40 C41 118.4(5) . . ?
C36 C40 C41 118.1(6) . . ?
N7 C41 C31 122.0(5) . . ?
N7 C41 C40 115.6(5) . . ?
C31 C41 C40 122.2(5) . . ?
N2 N1 C1 107.4(5) . . ?
N2 N1 Zn1 114.2(4) . . ?
C1 N1 Zn1 134.5(4) . . ?
C9 N2 N1 108.3(5) . . ?
C9 N2 B1 130.2(6) . . ?
N1 N2 B1 121.1(5) . . ?
C10 N3 N4 107.4(5) . . ?
C10 N3 Zn1 140.0(4) . . ?
N4 N3 Zn1 110.7(4) . . ?
N3 N4 C18 109.2(6) . . ?
N3 N4 B1 121.2(5) . . ?
C18 N4 B1 128.6(6) . . ?
N6 N5 C19 106.1(5) . . ?
N6 N5 Zn1 112.4(4) . . ?
C19 N5 Zn1 141.4(4) . . ?
N5 N6 C27 109.7(5) . . ?
N5 N6 B1 121.7(5) . . ?
C27 N6 B1 128.6(5) . . ?
C28 N7 C41 117.8(5) . . ?
C28 N7 Zn1 127.9(4) . . ?
C41 N7 Zn1 114.2(4) . . ?
C39 N8 C40 118.2(5) . . ?
C39 N8 Zn1 127.6(5) . . ?
C40 N8 Zn1 113.8(4) . . ?
C33 N9 C32 114.7(6) . . ?
C34 N10 C35 116.2(7) . . ?
N2 B1 N4 110.2(5) . . ?
N2 B1 N6 108.5(5) . . ?
N4 B1 N6 106.5(5) . . ?
N2 B1 H1 110.5 . . ?
N4 B1 H1 110.5 . . ?
N6 B1 H1 110.5 . . ?

loop_
_geom_bond_atom_site_label_1
_geom_bond_atom_site_label_2
_geom_bond_distance
_geom_bond_site_symmetry_2
_geom_bond_publ_flag
Zn1 N1 2.033(5) . ?
Zn1 N7 2.121(5) . ?
Zn1 N8 2.122(5) . ?
Zn1 N3 2.127(5) . ?
Zn1 N5 2.127(5) . ?
Cl1 O3 1.375(7) . ?
Cl1 O1 1.388(7) . ?
Cl1 O2 1.396(7) . ?
Cl1 O4 1.400(7) . ?
C1 N1 1.358(8) . ?
C1 C8 1.392(9) . ?
C1 C2 1.468(9) . ?
C2 C7 1.371(10) . ?
C2 C3 1.399(9) . ?
C3 C4 1.387(11) . ?
C3 H3 0.9300 . ?
C4 C5 1.402(13) . ?
C4 H4 0.9300 . ?
C5 C6 1.364(13) . ?
C5 H5 0.9300 . ?
C6 C7 1.392(12) . ?
C6 H6 0.9300 . ?
C7 H7 0.9300 . ?
C8 C9 1.369(10) . ?
C8 H8 0.9300 . ?
C9 N2 1.342(8) . ?
C9 H9 0.9300 . ?
C10 N3 1.334(8) . ?
C10 C17 1.419(9) . ?
C10 C11 1.472(9) . ?
C11 C16 1.381(9) . ?
C11 C12 1.387(9) . ?
C12 C13 1.393(11) . ?
C12 H12 0.9300 . ?
C13 C14 1.373(13) . ?
C13 H13 0.9300 . ?
C14 C15 1.355(13) . ?
C14 H14 0.9300 . ?
C15 C16 1.362(11) . ?
C15 H15 0.9300 . ?
C16 H16 0.9300 . ?
C17 C18 1.354(11) . ?
C17 H17 0.9300 . ?
C18 N4 1.361(8) . ?
C18 H18 0.9300 . ?
C19 N5 1.350(8) . ?
C19 C26 1.371(9) . ?
C19 C20 1.485(9) . ?
C20 C21 1.366(9) . ?
C20 C25 1.394(9) . ?
C21 C22 1.384(11) . ?
C21 H21 0.9300 . ?
C22 C23 1.374(13) . ?
C22 H22 0.9300 . ?
C23 C24 1.366(13) . ?
C23 H23 0.9300 . ?
C24 C25 1.353(11) . ?
C24 H24 0.9300 . ?
C25 H25 0.9300 . ?
C26 C27 1.350(10) . ?
C26 H26 0.9300 . ?
C27 N6 1.357(8) . ?
C27 H27 0.9300 . ?
C28 N7 1.346(8) . ?
C28 C29 1.378(10) . ?
C28 H28 0.9300 . ?
C29 C30 1.354(10) . ?
C29 H29 0.9300 . ?
C30 C31 1.379(10) . ?
C30 H30 0.9300 . ?
C31 C41 1.417(8) . ?
C31 C32 1.467(9) . ?
C32 N9 1.353(9) . ?
C32 C35 1.389(10) . ?
C33 N9 1.306(10) . ?
C33 C34 1.365(12) . ?
C33 H33 0.9300 . ?
C34 N10 1.315(10) . ?
C34 H34 0.9300 . ?
C35 N10 1.352(8) . ?
C35 C36 1.421(9) . ?
C36 C37 1.389(11) . ?
C36 C40 1.415(9) . ?
C37 C38 1.349(11) . ?
C37 H37 0.9300 . ?
C38 C39 1.378(10) . ?
C38 H38 0.9300 . ?
C39 N8 1.314(8) . ?
C39 H39 0.9300 . ?
C40 N8 1.336(9) . ?
C40 C41 1.438(9) . ?
C41 N7 1.368(7) . ?
N1 N2 1.357(7) . ?
N2 B1 1.521(10) . ?
N3 N4 1.342(7) . ?
N4 B1 1.554(9) . ?
N5 N6 1.349(7) . ?
N6 B1 1.556(9) . ?
B1 H1 0.9800 . ?
